data_4102244
loop_
_publ_author_name
'Fu-Te Tsai'
'Pei-Lin Chen'
'Wen-Feng Liaw'

_publ_section_title
;
 Roles of the Distinct Electronic Structures of the {Fe(NO)2}9 and
 {Fe(NO)2}10 Dinitrosyliron Complexes in Modulating Nitrite Binding Modes
 and Nitrite Activation Pathways
;
_journal_name_full 'Journal of the American Chemical Society'
_journal_page_first 5290
_journal_page_last 5299
_journal_paper_doi 10.1021/ja100849r
_journal_volume 132
_journal_year 2010
_chemical_formula_sum 'C57 H49.5 Fe N5.5 O4 P3'
_chemical_formula_weight 1024.28
_chemical_name_systematic
; 
 ? 
;
_space_group_IT_number 2
_symmetry_cell_setting triclinic
_symmetry_space_group_name_Hall '-P 1'
_symmetry_space_group_name_H-M 'P -1'
_atom_sites_solution_hydrogens geom
_atom_sites_solution_primary direct
_atom_sites_solution_secondary difmap
_audit_creation_method SHELXL-97
_cell_angle_alpha 77.035(2)
_cell_angle_beta 78.6420(10)
_cell_angle_gamma 83.664(2)
_cell_formula_units_Z 2
_cell_length_a 10.1353(3)
_cell_length_b 15.5214(5)
_cell_length_c 16.7544(5)
_cell_measurement_reflns_used 9906
_cell_measurement_temperature 100(2)
_cell_measurement_theta_max 25
_cell_measurement_theta_min 2.5
_cell_volume 2512.16(13)
_computing_cell_refinement 'Bruker APEX2'
_computing_data_collection 'Bruker APEX2'
_computing_data_reduction 'Bruker Saint'
_computing_molecular_graphics 'Bruker APEX2'
_computing_publication_material 'Bruker APEX2'
_computing_structure_refinement 'Shelxtl-97 (Sheldrick, 2008)'
_computing_structure_solution 'Shelxtl-97 (Sheldrick, 2008)'
_diffrn_ambient_temperature 100(2)
_diffrn_measured_fraction_theta_full 0.995
_diffrn_measured_fraction_theta_max 0.995
_diffrn_measurement_device_type 'CCD area detector'
_diffrn_measurement_method 'phi and omega scans'
_diffrn_radiation_monochromator graphite
_diffrn_radiation_source 'fine-focus sealed tube'
_diffrn_radiation_type MoK\a
_diffrn_radiation_wavelength 0.71073
_diffrn_reflns_av_R_equivalents 0.0251
_diffrn_reflns_av_sigmaI/netI 0.0243
_diffrn_reflns_limit_h_max 13
_diffrn_reflns_limit_h_min -12
_diffrn_reflns_limit_k_max 14
_diffrn_reflns_limit_k_min -19
_diffrn_reflns_limit_l_max 21
_diffrn_reflns_limit_l_min -21
_diffrn_reflns_number 43772
_diffrn_reflns_theta_full 27.13
_diffrn_reflns_theta_max 27.13
_diffrn_reflns_theta_min 1.27
_exptl_absorpt_coefficient_mu 0.449
_exptl_absorpt_correction_T_max 0.7455
_exptl_absorpt_correction_T_min 0.7146
_exptl_absorpt_correction_type empirical
_exptl_crystal_colour Black
_exptl_crystal_density_diffrn 1.354
_exptl_crystal_density_meas ?
_exptl_crystal_density_method 'not measured'
_exptl_crystal_description Lump
_exptl_crystal_F_000 1066
_exptl_crystal_size_max 0.30
_exptl_crystal_size_mid 0.25
_exptl_crystal_size_min 0.25
_refine_diff_density_max 1.000
_refine_diff_density_min -0.495
_refine_diff_density_rms 0.068
_refine_ls_extinction_method none
_refine_ls_goodness_of_fit_ref 1.067
_refine_ls_hydrogen_treatment constr
_refine_ls_matrix_type full
_refine_ls_number_parameters 672
_refine_ls_number_reflns 11052
_refine_ls_number_restraints 3
_refine_ls_restrained_S_all 1.067
_refine_ls_R_factor_all 0.0478
_refine_ls_R_factor_gt 0.0408
_refine_ls_shift/su_max 0.007
_refine_ls_shift/su_mean 0.002
_refine_ls_structure_factor_coef Fsqd
_refine_ls_weighting_details 'calc w=1/[\s^2^(Fo^2^)+(0.0578P)^2^+1.9069P] where P=(Fo^2^+2Fc^2^)/3'
_refine_ls_weighting_scheme calc
_refine_ls_wR_factor_gt 0.1086
_refine_ls_wR_factor_ref 0.1163
_reflns_number_gt 9544
_reflns_number_total 11052
_reflns_threshold_expression >2sigma(I)
_cod_data_source_file ja100849r_si_003.cif
_cod_data_source_block 091230lt_0m
_cod_depositor_comments
;
The following automatic conversions were performed:

'_exptl_crystal_density_meas' value 'not measured' was changed to '?'
- the value is perceived as not measured.

Automatic conversion script
Id: cif_fix_values 3008 2015-01-20 13:52:24Z robertas 
;
_cod_original_formula_sum 'C57 H49.50 Fe N5.50 O4 P3'
_cod_database_code 4102244

loop_
_symmetry_equiv_pos_as_xyz
'x, y, z'
'-x, -y, -z'

loop_
_atom_site_label
_atom_site_type_symbol
_atom_site_fract_x
_atom_site_fract_y
_atom_site_fract_z
_atom_site_U_iso_or_equiv
_atom_site_adp_type
_atom_site_occupancy
_atom_site_symmetry_multiplicity
_atom_site_calc_flag
_atom_site_refinement_flags
_atom_site_disorder_assembly
_atom_site_disorder_group
C1 C 0.71499(18) 0.30447(12) 0.35794(11) 0.0194(4) Uani 1 1 d . . .
C2 C 0.67261(19) 0.28945(12) 0.44426(11) 0.0211(4) Uani 1 1 d . . .
H2 H 0.5914 0.2615 0.4692 0.025 Uiso 1 1 calc R . .
C3 C 0.7500(2) 0.31572(13) 0.49343(12) 0.0238(4) Uani 1 1 d . . .
H3 H 0.7214 0.3056 0.5521 0.029 Uiso 1 1 calc R . .
C4 C 0.8685(2) 0.35655(13) 0.45720(13) 0.0253(4) Uani 1 1 d . . .
H4 H 0.9212 0.3740 0.4911 0.030 Uiso 1 1 calc R . .
C5 C 0.9103(2) 0.37200(13) 0.37152(13) 0.0256(4) Uani 1 1 d . . .
H5 H 0.9915 0.4002 0.3469 0.031 Uiso 1 1 calc R . .
C6 C 0.83408(19) 0.34635(13) 0.32183(12) 0.0229(4) Uani 1 1 d . . .
H6 H 0.8627 0.3572 0.2632 0.027 Uiso 1 1 calc R . .
C7 C 0.62823(19) 0.34705(13) 0.19847(12) 0.0224(4) Uani 1 1 d . . .
C8 C 0.5881(3) 0.43406(14) 0.20394(14) 0.0360(5) Uani 1 1 d . . .
H8 H 0.5630 0.4491 0.2571 0.043 Uiso 1 1 calc R . .
C9 C 0.5841(3) 0.49931(16) 0.13278(15) 0.0420(6) Uani 1 1 d . . .
H9 H 0.5551 0.5587 0.1372 0.050 Uiso 1 1 calc R . .
C10 C 0.6219(2) 0.47823(17) 0.05624(14) 0.0391(6) Uani 1 1 d . . .
H10 H 0.6220 0.5234 0.0075 0.047 Uiso 1 1 calc R . .
C11 C 0.6599(3) 0.3914(2) 0.04931(15) 0.0485(7) Uani 1 1 d . . .
H11 H 0.6833 0.3767 -0.0040 0.058 Uiso 1 1 calc R . .
C12 C 0.6639(2) 0.32545(17) 0.12078(14) 0.0390(5) Uani 1 1 d . . .
H12 H 0.6911 0.2659 0.1163 0.047 Uiso 1 1 calc R . .
C13 C 0.45758(18) 0.24893(12) 0.34354(11) 0.0202(4) Uani 1 1 d . . .
C14 C 0.3833(2) 0.31391(14) 0.38284(14) 0.0292(4) Uani 1 1 d . . .
H14 H 0.4236 0.3664 0.3826 0.035 Uiso 1 1 calc R . .
C15 C 0.2508(2) 0.30182(15) 0.42222(15) 0.0333(5) Uani 1 1 d . . .
H15 H 0.2006 0.3462 0.4488 0.040 Uiso 1 1 calc R . .
C16 C 0.1915(2) 0.22559(14) 0.42292(14) 0.0289(4) Uani 1 1 d . . .
H16 H 0.1015 0.2169 0.4510 0.035 Uiso 1 1 calc R . .
C17 C 0.2639(2) 0.16191(14) 0.38257(15) 0.0308(5) Uani 1 1 d . . .
H17 H 0.2225 0.1101 0.3819 0.037 Uiso 1 1 calc R . .
C18 C 0.3964(2) 0.17327(13) 0.34316(14) 0.0270(4) Uani 1 1 d . . .
H18 H 0.4456 0.1292 0.3158 0.032 Uiso 1 1 calc R . .
C19 C 0.68985(19) -0.00844(13) 0.29764(13) 0.0244(4) Uani 1 1 d . . .
C20 C 0.6109(2) 0.00209(15) 0.23604(14) 0.0302(5) Uani 1 1 d . . .
H20 H 0.5983 0.0584 0.2007 0.036 Uiso 1 1 calc R . .
C21 C 0.5507(2) -0.07083(16) 0.22694(16) 0.0381(5) Uani 1 1 d . . .
H21 H 0.4962 -0.0641 0.1855 0.046 Uiso 1 1 calc R . .
C22 C 0.5696(2) -0.15272(16) 0.27770(17) 0.0404(6) Uani 1 1 d . . .
H22 H 0.5276 -0.2019 0.2713 0.048 Uiso 1 1 calc R . .
C23 C 0.6497(2) -0.16386(15) 0.33818(16) 0.0363(5) Uani 1 1 d . . .
H23 H 0.6638 -0.2207 0.3723 0.044 Uiso 1 1 calc R . .
C24 C 0.7092(2) -0.09157(14) 0.34865(14) 0.0289(4) Uani 1 1 d . . .
H24 H 0.7629 -0.0987 0.3905 0.035 Uiso 1 1 calc R . .
C25 C 0.77139(19) 0.07616(12) 0.41616(11) 0.0200(4) Uani 1 1 d . . .
C26 C 0.64926(19) 0.06466(13) 0.47167(12) 0.0231(4) Uani 1 1 d . . .
H26 H 0.5707 0.0555 0.4525 0.028 Uiso 1 1 calc R . .
C27 C 0.6426(2) 0.06658(13) 0.55485(12) 0.0257(4) Uani 1 1 d . . .
H27 H 0.5595 0.0584 0.5926 0.031 Uiso 1 1 calc R . .
C28 C 0.7569(2) 0.08046(13) 0.58289(12) 0.0263(4) Uani 1 1 d . . .
H28 H 0.7517 0.0831 0.6396 0.032 Uiso 1 1 calc R . .
C29 C 0.8789(2) 0.09053(13) 0.52822(13) 0.0255(4) Uani 1 1 d . . .
H29 H 0.9575 0.0990 0.5477 0.031 Uiso 1 1 calc R . .
C30 C 0.88638(19) 0.08827(13) 0.44524(12) 0.0231(4) Uani 1 1 d . . .
H30 H 0.9702 0.0950 0.4080 0.028 Uiso 1 1 calc R . .
C31 C 0.94520(19) 0.07359(13) 0.25732(11) 0.0225(4) Uani 1 1 d . . .
C32 C 1.0066(2) -0.00841(14) 0.24453(12) 0.0273(4) Uani 1 1 d . . .
H32 H 0.9555 -0.0592 0.2595 0.033 Uiso 1 1 calc R . .
C33 C 1.1428(2) -0.01564(15) 0.20976(13) 0.0316(5) Uani 1 1 d . . .
H33 H 1.1846 -0.0712 0.2004 0.038 Uiso 1 1 calc R . .
C34 C 1.2171(2) 0.05812(16) 0.18885(13) 0.0338(5) Uani 1 1 d . . .
H34 H 1.3102 0.0530 0.1653 0.041 Uiso 1 1 calc R . .
C35 C 1.1567(2) 0.13946(15) 0.20200(13) 0.0323(5) Uani 1 1 d . . .
H35 H 1.2088 0.1898 0.1880 0.039 Uiso 1 1 calc R . .
C36 C 1.0206(2) 0.14775(14) 0.23552(13) 0.0277(4) Uani 1 1 d . . .
H36 H 0.9790 0.2038 0.2436 0.033 Uiso 1 1 calc R . .
C37 C -0.0207(2) 0.72776(13) 0.13257(12) 0.0228(4) Uani 1 1 d . . .
C38 C -0.0846(2) 0.80780(14) 0.14882(13) 0.0300(4) Uani 1 1 d . . .
H38 H -0.1184 0.8129 0.2048 0.036 Uiso 1 1 calc R . .
C39 C -0.0996(3) 0.88017(15) 0.08480(15) 0.0386(5) Uani 1 1 d . . .
H39 H -0.1440 0.9342 0.0968 0.046 Uiso 1 1 calc R . .
C40 C -0.0496(3) 0.87330(17) 0.00305(15) 0.0460(6) Uani 1 1 d . . .
H40 H -0.0585 0.9228 -0.0411 0.055 Uiso 1 1 calc R . .
C41 C 0.0135(3) 0.79394(18) -0.01397(15) 0.0498(7) Uani 1 1 d . . .
H41 H 0.0468 0.7889 -0.0700 0.060 Uiso 1 1 calc R . .
C42 C 0.0284(3) 0.72161(16) 0.05042(13) 0.0356(5) Uani 1 1 d . . .
H42 H 0.0725 0.6676 0.0382 0.043 Uiso 1 1 calc R . .
C43 C -0.16061(19) 0.62096(12) 0.28119(12) 0.0221(4) Uani 1 1 d . . .
C44 C -0.2763(2) 0.63521(13) 0.24536(13) 0.0269(4) Uani 1 1 d . . .
H44 H -0.2693 0.6579 0.1872 0.032 Uiso 1 1 calc R . .
C45 C -0.4019(2) 0.61663(14) 0.29383(15) 0.0320(5) Uani 1 1 d . . .
H45 H -0.4800 0.6265 0.2688 0.038 Uiso 1 1 calc R . .
C46 C -0.4131(2) 0.58368(14) 0.37875(15) 0.0336(5) Uani 1 1 d . . .
H46 H -0.4988 0.5705 0.4119 0.040 Uiso 1 1 calc R . .
C47 C -0.2991(2) 0.57005(14) 0.41525(14) 0.0328(5) Uani 1 1 d . . .
H47 H -0.3069 0.5478 0.4735 0.039 Uiso 1 1 calc R . .
C48 C -0.1736(2) 0.58874(13) 0.36711(12) 0.0260(4) Uani 1 1 d . . .
H48 H -0.0960 0.5796 0.3927 0.031 Uiso 1 1 calc R . .
C49 C 0.0543(2) 0.53998(13) 0.17615(11) 0.0229(4) Uani 1 1 d . . .
C50 C -0.0328(2) 0.50982(14) 0.13482(12) 0.0283(4) Uani 1 1 d . . .
H50 H -0.1172 0.5415 0.1286 0.034 Uiso 1 1 calc R . .
C51 C 0.0036(3) 0.43354(15) 0.10279(13) 0.0345(5) Uani 1 1 d . . .
H51 H -0.0554 0.4139 0.0740 0.041 Uiso 1 1 calc R . .
C52 C 0.1248(3) 0.38644(15) 0.11267(13) 0.0387(6) Uani 1 1 d . . .
H52 H 0.1488 0.3341 0.0911 0.046 Uiso 1 1 calc R . .
C53 C 0.2120(3) 0.41510(15) 0.15406(14) 0.0380(5) Uani 1 1 d . . .
H53 H 0.2952 0.3822 0.1611 0.046 Uiso 1 1 calc R . .
C54 C 0.1773(2) 0.49227(14) 0.18533(12) 0.0292(4) Uani 1 1 d . . .
H54 H 0.2376 0.5123 0.2129 0.035 Uiso 1 1 calc R . .
Fe1 Fe 0.15269(3) 0.673623(18) 0.293382(16) 0.02210(8) Uani 1 1 d . . .
N1 N 0.70057(16) 0.17493(11) 0.26398(10) 0.0230(3) Uani 1 1 d . . .
N2 N 0.05738(18) 0.74598(12) 0.34169(11) 0.0302(4) Uani 1 1 d . B .
O1 O -0.02364(17) 0.78778(11) 0.38341(11) 0.0402(4) Uani 1 1 d . . .
P1 P 0.62935(5) 0.26264(3) 0.29158(3) 0.01839(11) Uani 1 1 d . . .
P2 P 0.77169(5) 0.08504(3) 0.30706(3) 0.01986(11) Uani 1 1 d . . .
P3 P 0.00897(5) 0.63905(3) 0.22074(3) 0.01953(11) Uani 1 1 d . B .
C55 C 0.5826(8) 0.7822(9) 0.9584(5) 0.074(2) Uani 0.636(5) 1 d PD A 1
C56 C 0.614(4) 0.782(3) 1.0391(19) 0.091(5) Uani 0.636(5) 1 d PD A 1
H56A H 0.6065 0.8426 1.0476 0.137 Uiso 0.636(5) 1 calc PR A 1
H56B H 0.7054 0.7556 1.0419 0.137 Uiso 0.636(5) 1 calc PR A 1
H56C H 0.5495 0.7466 1.0825 0.137 Uiso 0.636(5) 1 calc PR A 1
N5 N 0.5436(5) 0.7995(4) 0.8960(3) 0.0760(13) Uani 0.636(5) 1 d PD A 1
C55' C 0.5447(16) 0.8031(17) 0.9687(10) 0.074(2) Uani 0.364(5) 1 d PD A 2
C56' C 0.627(8) 0.765(5) 1.032(4) 0.091(5) Uani 0.364(5) 1 d PD A 2
H56D H 0.6978 0.8051 1.0281 0.137 Uiso 0.364(5) 1 calc PR A 2
H56E H 0.6691 0.7075 1.0222 0.137 Uiso 0.364(5) 1 calc PR A 2
H56F H 0.5706 0.7577 1.0870 0.137 Uiso 0.364(5) 1 calc PR A 2
N5' N 0.4794(8) 0.8621(7) 0.9323(5) 0.0760(13) Uani 0.364(5) 1 d PD A 2
C57 C 0.6279(9) 0.0600(5) -0.0060(5) 0.079(2) Uani 0.50 1 d P . .
C58 C 0.7269(8) 0.1100(6) -0.0033(5) 0.076(2) Uani 0.50 1 d P . .
H58A H 0.8072 0.0977 -0.0436 0.113 Uiso 0.50 1 calc PR . .
H58B H 0.7490 0.0958 0.0527 0.113 Uiso 0.50 1 calc PR . .
H58C H 0.6966 0.1728 -0.0172 0.113 Uiso 0.50 1 calc PR . .
N6 N 0.5474(10) 0.0160(7) -0.0086(6) 0.119(3) Uani 0.50 1 d P . .
N3 N 0.2208(5) 0.5801(3) 0.3448(2) 0.0273(8) Uani 0.747(3) 1 d P B 1
O2 O 0.2591(3) 0.51156(17) 0.38716(17) 0.0466(6) Uani 0.747(3) 1 d P B 1
N4 N 0.2907(3) 0.72132(17) 0.19237(17) 0.0243(5) Uani 0.747(3) 1 d P B 1
O3 O 0.3352(4) 0.7932(2) 0.1794(2) 0.0476(5) Uani 0.747(3) 1 d P B 1
O4 O 0.3481(2) 0.67518(16) 0.14389(15) 0.0476(5) Uani 0.747(3) 1 d P B 1
N3' N 0.1945(17) 0.5607(10) 0.3629(9) 0.0273(8) Uani 0.253(3) 1 d P B 2
O5 O 0.1127(8) 0.5162(4) 0.4183(4) 0.0466(6) Uani 0.253(3) 1 d P B 2
O6 O 0.3106(10) 0.5274(6) 0.3523(5) 0.0466(6) Uani 0.253(3) 1 d P B 2
N4' N 0.2765(9) 0.7214(6) 0.2282(5) 0.0243(5) Uani 0.253(3) 1 d P B 2
O7 O 0.3179(12) 0.8007(8) 0.1993(7) 0.0476(5) Uani 0.253(3) 1 d P B 2

loop_
_atom_site_aniso_label
_atom_site_aniso_U_11
_atom_site_aniso_U_22
_atom_site_aniso_U_33
_atom_site_aniso_U_23
_atom_site_aniso_U_13
_atom_site_aniso_U_12
C1 0.0212(9) 0.0166(8) 0.0207(9) -0.0052(7) -0.0051(7) 0.0030(7)
C2 0.0232(9) 0.0191(9) 0.0199(9) -0.0044(7) -0.0020(7) 0.0007(7)
C3 0.0305(10) 0.0224(9) 0.0190(9) -0.0070(7) -0.0054(7) 0.0033(8)
C4 0.0275(10) 0.0236(10) 0.0282(10) -0.0092(8) -0.0107(8) 0.0022(8)
C5 0.0228(9) 0.0257(10) 0.0283(10) -0.0046(8) -0.0056(8) -0.0015(8)
C6 0.0226(9) 0.0250(10) 0.0190(9) -0.0030(7) -0.0024(7) 0.0006(7)
C7 0.0197(9) 0.0267(10) 0.0210(9) -0.0024(7) -0.0073(7) -0.0009(7)
C8 0.0564(15) 0.0253(11) 0.0275(11) -0.0028(9) -0.0138(10) -0.0019(10)
C9 0.0597(16) 0.0282(12) 0.0391(13) 0.0037(10) -0.0231(12) -0.0037(11)
C10 0.0323(11) 0.0494(14) 0.0310(11) 0.0110(10) -0.0140(9) -0.0075(10)
C11 0.0491(15) 0.0679(18) 0.0216(11) -0.0032(11) -0.0048(10) 0.0107(13)
C12 0.0411(13) 0.0458(14) 0.0258(11) -0.0075(10) -0.0050(9) 0.0133(11)
C13 0.0193(8) 0.0199(9) 0.0212(9) -0.0053(7) -0.0045(7) 0.0028(7)
C14 0.0234(10) 0.0236(10) 0.0430(12) -0.0162(9) -0.0009(9) -0.0022(8)
C15 0.0220(10) 0.0337(12) 0.0467(13) -0.0215(10) 0.0015(9) 0.0007(8)
C16 0.0190(9) 0.0300(11) 0.0359(11) -0.0056(9) -0.0024(8) -0.0015(8)
C17 0.0235(10) 0.0220(10) 0.0490(13) -0.0101(9) -0.0083(9) -0.0019(8)
C18 0.0231(9) 0.0228(10) 0.0388(11) -0.0149(8) -0.0075(8) 0.0039(8)
C19 0.0197(9) 0.0260(10) 0.0312(10) -0.0161(8) -0.0049(8) 0.0049(7)
C20 0.0281(10) 0.0309(11) 0.0373(11) -0.0201(9) -0.0109(9) 0.0093(8)
C21 0.0307(11) 0.0420(13) 0.0540(14) -0.0323(12) -0.0182(10) 0.0104(10)
C22 0.0292(11) 0.0347(12) 0.0675(17) -0.0328(12) -0.0103(11) 0.0031(9)
C23 0.0301(11) 0.0254(11) 0.0559(15) -0.0170(10) -0.0071(10) 0.0045(9)
C24 0.0228(10) 0.0272(10) 0.0387(11) -0.0131(9) -0.0057(8) 0.0035(8)
C25 0.0219(9) 0.0176(8) 0.0211(9) -0.0058(7) -0.0045(7) 0.0018(7)
C26 0.0211(9) 0.0216(9) 0.0269(9) -0.0052(7) -0.0051(7) -0.0007(7)
C27 0.0257(10) 0.0251(10) 0.0237(9) -0.0034(8) 0.0001(8) -0.0021(8)
C28 0.0338(11) 0.0248(10) 0.0195(9) -0.0035(7) -0.0054(8) -0.0004(8)
C29 0.0259(10) 0.0245(10) 0.0275(10) -0.0051(8) -0.0093(8) -0.0009(8)
C30 0.0206(9) 0.0238(9) 0.0251(9) -0.0066(8) -0.0040(7) 0.0002(7)
C31 0.0215(9) 0.0279(10) 0.0175(8) -0.0071(7) -0.0041(7) 0.0063(7)
C32 0.0279(10) 0.0288(10) 0.0239(9) -0.0079(8) -0.0035(8) 0.0069(8)
C33 0.0298(11) 0.0350(12) 0.0258(10) -0.0079(9) -0.0018(8) 0.0131(9)
C34 0.0249(10) 0.0436(13) 0.0256(10) -0.0013(9) -0.0003(8) 0.0093(9)
C35 0.0260(10) 0.0362(12) 0.0294(11) -0.0014(9) -0.0006(8) 0.0016(9)
C36 0.0252(10) 0.0293(10) 0.0265(10) -0.0062(8) -0.0031(8) 0.0050(8)
C37 0.0263(9) 0.0227(9) 0.0205(9) -0.0040(7) -0.0073(7) -0.0018(7)
C38 0.0393(12) 0.0253(10) 0.0256(10) -0.0066(8) -0.0069(9) 0.0012(9)
C39 0.0524(14) 0.0254(11) 0.0373(12) -0.0036(9) -0.0135(11) 0.0039(10)
C40 0.0688(18) 0.0348(13) 0.0311(12) 0.0052(10) -0.0184(12) 0.0020(12)
C41 0.080(2) 0.0444(15) 0.0200(10) -0.0015(10) -0.0095(11) 0.0071(13)
C42 0.0497(14) 0.0328(12) 0.0220(10) -0.0047(9) -0.0070(9) 0.0057(10)
C43 0.0259(9) 0.0184(9) 0.0222(9) -0.0070(7) -0.0025(7) 0.0002(7)
C44 0.0302(10) 0.0244(10) 0.0275(10) -0.0074(8) -0.0069(8) -0.0011(8)
C45 0.0269(10) 0.0274(11) 0.0437(12) -0.0119(9) -0.0057(9) -0.0016(8)
C46 0.0304(11) 0.0258(11) 0.0414(12) -0.0108(9) 0.0072(9) -0.0051(8)
C47 0.0423(12) 0.0261(11) 0.0264(10) -0.0064(8) 0.0031(9) -0.0016(9)
C48 0.0316(10) 0.0226(10) 0.0230(9) -0.0058(8) -0.0041(8) 0.0023(8)
C49 0.0313(10) 0.0199(9) 0.0168(8) -0.0050(7) -0.0007(7) -0.0019(7)
C50 0.0346(11) 0.0285(10) 0.0232(10) -0.0091(8) -0.0017(8) -0.0064(8)
C51 0.0513(14) 0.0307(11) 0.0236(10) -0.0115(9) 0.0020(9) -0.0151(10)
C52 0.0672(16) 0.0231(11) 0.0235(10) -0.0103(8) 0.0033(10) -0.0022(10)
C53 0.0519(14) 0.0307(12) 0.0290(11) -0.0098(9) -0.0051(10) 0.0112(10)
C54 0.0377(11) 0.0280(10) 0.0216(9) -0.0077(8) -0.0052(8) 0.0038(9)
Fe1 0.02605(15) 0.02184(15) 0.02025(14) -0.00494(11) -0.00932(11) 0.00101(11)
N1 0.0233(8) 0.0247(8) 0.0228(8) -0.0103(6) -0.0068(6) 0.0066(6)
N2 0.0361(10) 0.0271(9) 0.0351(10) -0.0157(8) -0.0205(8) 0.0092(7)
O1 0.0462(10) 0.0395(9) 0.0417(9) -0.0222(8) -0.0164(8) 0.0120(8)
P1 0.0185(2) 0.0190(2) 0.0180(2) -0.00569(17) -0.00404(17) 0.00235(17)
P2 0.0186(2) 0.0213(2) 0.0210(2) -0.00867(18) -0.00444(17) 0.00375(18)
P3 0.0235(2) 0.0197(2) 0.0164(2) -0.00557(17) -0.00510(18) 0.00086(18)
C55 0.033(5) 0.113(7) 0.059(3) 0.007(4) 0.003(3) -0.005(4)
C56 0.061(7) 0.145(13) 0.063(5) -0.008(6) -0.006(5) -0.022(8)
N5 0.061(3) 0.110(4) 0.053(2) -0.001(2) -0.0120(19) -0.018(2)
C55' 0.033(5) 0.113(7) 0.059(3) 0.007(4) 0.003(3) -0.005(4)
C56' 0.061(7) 0.145(13) 0.063(5) -0.008(6) -0.006(5) -0.022(8)
N5' 0.061(3) 0.110(4) 0.053(2) -0.001(2) -0.0120(19) -0.018(2)
C57 0.097(6) 0.066(5) 0.071(5) 0.013(4) -0.027(4) -0.021(4)
C58 0.080(5) 0.087(5) 0.063(4) -0.015(4) -0.021(4) -0.007(4)
N6 0.129(9) 0.119(8) 0.110(7) -0.015(6) -0.011(7) -0.042(6)
N3 0.037(2) 0.026(2) 0.021(2) -0.0073(14) -0.0111(15) 0.0058(13)
O2 0.0768(19) 0.0271(11) 0.0367(15) -0.0009(11) -0.0274(13) 0.0120(12)
N4 0.0274(11) 0.0249(10) 0.0224(14) -0.0105(13) -0.0057(13) 0.0040(8)
O3 0.0500(10) 0.0421(9) 0.0476(12) -0.0226(8) 0.0196(8) -0.0138(8)
O4 0.0500(10) 0.0421(9) 0.0476(12) -0.0226(8) 0.0196(8) -0.0138(8)
N3' 0.037(2) 0.026(2) 0.021(2) -0.0073(14) -0.0111(15) 0.0058(13)
O5 0.0768(19) 0.0271(11) 0.0367(15) -0.0009(11) -0.0274(13) 0.0120(12)
O6 0.0768(19) 0.0271(11) 0.0367(15) -0.0009(11) -0.0274(13) 0.0120(12)
N4' 0.0274(11) 0.0249(10) 0.0224(14) -0.0105(13) -0.0057(13) 0.0040(8)
O7 0.0500(10) 0.0421(9) 0.0476(12) -0.0226(8) 0.0196(8) -0.0138(8)

loop_
_atom_type_symbol
_atom_type_description
_atom_type_scat_dispersion_real
_atom_type_scat_dispersion_imag
_atom_type_scat_source
C C 0.0033 0.0016 'International Tables Vol C Tables 4.2.6.8 and 6.1.1.4'
H H 0.0000 0.0000 'International Tables Vol C Tables 4.2.6.8 and 6.1.1.4'
N N 0.0061 0.0033 'International Tables Vol C Tables 4.2.6.8 and 6.1.1.4'
O O 0.0106 0.0060 'International Tables Vol C Tables 4.2.6.8 and 6.1.1.4'
P P 0.1023 0.0942 'International Tables Vol C Tables 4.2.6.8 and 6.1.1.4'
Fe Fe 0.3463 0.8444 'International Tables Vol C Tables 4.2.6.8 and 6.1.1.4'

loop_
_geom_angle_atom_site_label_1
_geom_angle_atom_site_label_2
_geom_angle_atom_site_label_3
_geom_angle
_geom_angle_site_symmetry_1
C6 C1 C2 119.71(17) .
C6 C1 P1 117.99(14) .
C2 C1 P1 122.06(15) .
C3 C2 C1 119.66(18) .
C3 C2 H2 120.2 .
C1 C2 H2 120.2 .
C4 C3 C2 120.27(17) .
C4 C3 H3 119.9 .
C2 C3 H3 119.9 .
C3 C4 C5 120.18(18) .
C3 C4 H4 119.9 .
C5 C4 H4 119.9 .
C6 C5 C4 120.13(19) .
C6 C5 H5 119.9 .
C4 C5 H5 119.9 .
C5 C6 C1 120.05(18) .
C5 C6 H6 120.0 .
C1 C6 H6 120.0 .
C8 C7 C12 119.35(19) .
C8 C7 P1 120.11(15) .
C12 C7 P1 120.52(16) .
C9 C8 C7 120.7(2) .
C9 C8 H8 119.7 .
C7 C8 H8 119.7 .
C10 C9 C8 119.9(2) .
C10 C9 H9 120.1 .
C8 C9 H9 120.0 .
C9 C10 C11 120.4(2) .
C9 C10 H10 119.8 .
C11 C10 H10 119.8 .
C10 C11 C12 119.9(2) .
C10 C11 H11 120.1 .
C12 C11 H11 120.1 .
C7 C12 C11 119.8(2) .
C7 C12 H12 120.1 .
C11 C12 H12 120.1 .
C18 C13 C14 119.24(18) .
C18 C13 P1 119.51(14) .
C14 C13 P1 121.24(15) .
C15 C14 C13 120.07(19) .
C15 C14 H14 120.0 .
C13 C14 H14 120.0 .
C16 C15 C14 120.31(19) .
C16 C15 H15 119.8 .
C14 C15 H15 119.8 .
C15 C16 C17 119.78(19) .
C15 C16 H16 120.1 .
C17 C16 H16 120.1 .
C16 C17 C18 120.36(19) .
C16 C17 H17 119.8 .
C18 C17 H17 119.8 .
C17 C18 C13 120.21(18) .
C17 C18 H18 119.9 .
C13 C18 H18 119.9 .
C24 C19 C20 120.03(19) .
C24 C19 P2 120.72(15) .
C20 C19 P2 119.20(16) .
C21 C20 C19 119.3(2) .
C21 C20 H20 120.3 .
C19 C20 H20 120.3 .
C22 C21 C20 120.4(2) .
C22 C21 H21 119.8 .
C20 C21 H21 119.8 .
C21 C22 C23 120.5(2) .
C21 C22 H22 119.7 .
C23 C22 H22 119.7 .
C22 C23 C24 119.8(2) .
C22 C23 H23 120.1 .
C24 C23 H23 120.1 .
C23 C24 C19 119.9(2) .
C23 C24 H24 120.0 .
C19 C24 H24 120.0 .
C30 C25 C26 119.45(17) .
C30 C25 P2 121.83(15) .
C26 C25 P2 118.46(14) .
C27 C26 C25 120.02(18) .
C27 C26 H26 120.0 .
C25 C26 H26 120.0 .
C28 C27 C26 120.12(18) .
C28 C27 H27 119.9 .
C26 C27 H27 119.9 .
C29 C28 C27 120.02(18) .
C29 C28 H28 120.0 .
C27 C28 H28 120.0 .
C30 C29 C28 120.13(18) .
C30 C29 H29 119.9 .
C28 C29 H29 119.9 .
C29 C30 C25 120.24(18) .
C29 C30 H30 119.9 .
C25 C30 H30 119.9 .
C36 C31 C32 119.87(18) .
C36 C31 P2 118.61(14) .
C32 C31 P2 121.44(16) .
C33 C32 C31 119.9(2) .
C33 C32 H32 120.1 .
C31 C32 H32 120.1 .
C34 C33 C32 119.9(2) .
C34 C33 H33 120.0 .
C32 C33 H33 120.0 .
C33 C34 C35 120.4(2) .
C33 C34 H34 119.8 .
C35 C34 H34 119.8 .
C34 C35 C36 120.2(2) .
C34 C35 H35 119.9 .
C36 C35 H35 119.9 .
C35 C36 C31 119.73(19) .
C35 C36 H36 120.1 .
C31 C36 H36 120.1 .
C42 C37 C38 118.64(18) .
C42 C37 P3 122.78(16) .
C38 C37 P3 118.32(15) .
C39 C38 C37 121.2(2) .
C39 C38 H38 119.4 .
C37 C38 H38 119.4 .
C38 C39 C40 119.6(2) .
C38 C39 H39 120.2 .
C40 C39 H39 120.2 .
C41 C40 C39 119.8(2) .
C41 C40 H40 120.1 .
C39 C40 H40 120.1 .
C40 C41 C42 120.4(2) .
C40 C41 H41 119.8 .
C42 C41 H41 119.8 .
C37 C42 C41 120.4(2) .
C37 C42 H42 119.8 .
C41 C42 H42 119.8 .
C44 C43 C48 118.71(18) .
C44 C43 P3 123.18(15) .
C48 C43 P3 118.08(15) .
C45 C44 C43 120.70(19) .
C45 C44 H44 119.6 .
C43 C44 H44 119.6 .
C46 C45 C44 120.0(2) .
C46 C45 H45 120.0 .
C44 C45 H45 120.0 .
C47 C46 C45 119.9(2) .
C47 C46 H46 120.1 .
C45 C46 H46 120.1 .
C46 C47 C48 120.3(2) .
C46 C47 H47 119.8 .
C48 C47 H47 119.8 .
C47 C48 C43 120.39(19) .
C47 C48 H48 119.8 .
C43 C48 H48 119.8 .
C54 C49 C50 119.16(18) .
C54 C49 P3 119.26(15) .
C50 C49 P3 121.57(15) .
C51 C50 C49 120.2(2) .
C51 C50 H50 119.9 .
C49 C50 H50 119.9 .
C52 C51 C50 120.2(2) .
C52 C51 H51 119.9 .
C50 C51 H51 119.9 .
C51 C52 C53 120.3(2) .
C51 C52 H52 119.9 .
C53 C52 H52 119.9 .
C52 C53 C54 120.0(2) .
C52 C53 H53 120.0 .
C54 C53 H53 120.0 .
C49 C54 C53 120.2(2) .
C49 C54 H54 119.9 .
C53 C54 H54 119.9 .
N4' Fe1 N2 110.2(3) .
N4' Fe1 N3 105.8(3) .
N2 Fe1 N3 122.16(16) .
N4' Fe1 N3' 117.2(5) .
N2 Fe1 N3' 115.7(5) .
N3 Fe1 N3' 11.5(5) .
N4' Fe1 N4 13.6(3) .
N2 Fe1 N4 117.55(10) .
N3 Fe1 N4 107.84(15) .
N3' Fe1 N4 118.6(5) .
N4' Fe1 P3 108.4(3) .
N2 Fe1 P3 101.04(6) .
N3 Fe1 P3 108.69(16) .
N3' Fe1 P3 102.4(5) .
N4 Fe1 P3 95.35(8) .
P2 N1 P1 136.49(11) .
O1 N2 Fe1 169.81(19) .
N1 P1 C13 112.35(9) .
N1 P1 C7 107.19(9) .
C13 P1 C7 108.09(8) .
N1 P1 C1 114.34(8) .
C13 P1 C1 107.72(9) .
C7 P1 C1 106.85(9) .
N1 P2 C19 110.47(9) .
N1 P2 C31 110.34(9) .
C19 P2 C31 107.53(9) .
N1 P2 C25 114.02(8) .
C19 P2 C25 107.26(9) .
C31 P2 C25 106.93(9) .
C37 P3 C43 103.35(9) .
C37 P3 C49 104.56(9) .
C43 P3 C49 103.71(9) .
C37 P3 Fe1 112.78(7) .
C43 P3 Fe1 113.55(6) .
C49 P3 Fe1 117.44(7) .
N5 C55 C56 165.6(18) .
N5' C55' C56' 153(4) .
C55' C56' H56D 109.7 .
C55' C56' H56E 110.4 .
H56D C56' H56E 109.5 .
C55' C56' H56F 108.3 .
H56D C56' H56F 109.5 .
H56E C56' H56F 109.5 .
N6 C57 C58 178.0(11) .
C57 C58 H58A 109.5 .
C57 C58 H58B 109.5 .
H58A C58 H58B 109.5 .
C57 C58 H58C 109.5 .
H58A C58 H58C 109.5 .
H58B C58 H58C 109.5 .
N6 N6 C57 158.7(18) 2_655
O2 N3 Fe1 174.0(4) .
O3 N4 O4 113.5(3) .
O3 N4 Fe1 123.9(2) .
O4 N4 Fe1 122.1(2) .
O6 N3' O5 115.5(13) .
O6 N3' Fe1 118.7(9) .
O5 N3' Fe1 125.8(12) .
O7 N4' Fe1 138.7(8) .

loop_
_geom_bond_atom_site_label_1
_geom_bond_atom_site_label_2
_geom_bond_distance
_geom_bond_site_symmetry_2
C1 C6 1.398(3) .
C1 C2 1.399(3) .
C1 P1 1.7999(19) .
C2 C3 1.391(3) .
C2 H2 0.9500 .
C3 C4 1.386(3) .
C3 H3 0.9500 .
C4 C5 1.388(3) .
C4 H4 0.9500 .
C5 C6 1.385(3) .
C5 H5 0.9500 .
C6 H6 0.9500 .
C7 C8 1.385(3) .
C7 C12 1.386(3) .
C7 P1 1.7991(19) .
C8 C9 1.385(3) .
C8 H8 0.9500 .
C9 C10 1.366(4) .
C9 H9 0.9500 .
C10 C11 1.385(4) .
C10 H10 0.9500 .
C11 C12 1.394(3) .
C11 H11 0.9500 .
C12 H12 0.9500 .
C13 C18 1.389(3) .
C13 C14 1.397(3) .
C13 P1 1.7988(19) .
C14 C15 1.388(3) .
C14 H14 0.9500 .
C15 C16 1.381(3) .
C15 H15 0.9500 .
C16 C17 1.384(3) .
C16 H16 0.9500 .
C17 C18 1.387(3) .
C17 H17 0.9500 .
C18 H18 0.9500 .
C19 C24 1.396(3) .
C19 C20 1.398(3) .
C19 P2 1.799(2) .
C20 C21 1.394(3) .
C20 H20 0.9500 .
C21 C22 1.379(4) .
C21 H21 0.9500 .
C22 C23 1.389(3) .
C22 H22 0.9500 .
C23 C24 1.390(3) .
C23 H23 0.9500 .
C24 H24 0.9500 .
C25 C30 1.394(3) .
C25 C26 1.396(3) .
C25 P2 1.8014(19) .
C26 C27 1.389(3) .
C26 H26 0.9500 .
C27 C28 1.388(3) .
C27 H27 0.9500 .
C28 C29 1.387(3) .
C28 H28 0.9500 .
C29 C30 1.385(3) .
C29 H29 0.9500 .
C30 H30 0.9500 .
C31 C36 1.392(3) .
C31 C32 1.396(3) .
C31 P2 1.7997(19) .
C32 C33 1.391(3) .
C32 H32 0.9500 .
C33 C34 1.381(3) .
C33 H33 0.9500 .
C34 C35 1.385(3) .
C34 H34 0.9500 .
C35 C36 1.387(3) .
C35 H35 0.9500 .
C36 H36 0.9500 .
C37 C42 1.389(3) .
C37 C38 1.394(3) .
C37 P3 1.8272(19) .
C38 C39 1.386(3) .
C38 H38 0.9500 .
C39 C40 1.387(4) .
C39 H39 0.9500 .
C40 C41 1.386(4) .
C40 H40 0.9500 .
C41 C42 1.389(3) .
C41 H41 0.9500 .
C42 H42 0.9500 .
C43 C44 1.395(3) .
C43 C48 1.399(3) .
C43 P3 1.831(2) .
C44 C45 1.389(3) .
C44 H44 0.9500 .
C45 C46 1.386(3) .
C45 H45 0.9500 .
C46 C47 1.386(3) .
C46 H46 0.9500 .
C47 C48 1.388(3) .
C47 H47 0.9500 .
C48 H48 0.9500 .
C49 C54 1.395(3) .
C49 C50 1.399(3) .
C49 P3 1.8325(19) .
C50 C51 1.392(3) .
C50 H50 0.9500 .
C51 C52 1.378(4) .
C51 H51 0.9500 .
C52 C53 1.388(4) .
C52 H52 0.9500 .
C53 C54 1.396(3) .
C53 H53 0.9500 .
C54 H54 0.9500 .
Fe1 N4' 1.618(9) .
Fe1 N2 1.6462(17) .
Fe1 N3 1.667(4) .
Fe1 N3' 1.929(15) .
Fe1 N4 2.025(3) .
Fe1 P3 2.2483(5) .
N1 P2 1.5870(16) .
N1 P1 1.5882(16) .
N2 O1 1.202(2) .
C55 N5 1.156(9) .
C55 C56 1.445(17) .
C56 H56A 0.9800 .
C56 H56B 0.9800 .
C56 H56C 0.9800 .
C55' N5' 1.193(14) .
C55' C56' 1.456(19) .
C56' H56D 0.9800 .
C56' H56E 0.9800 .
C56' H56F 0.9800 .
C57 N6 1.134(10) .
C57 C58 1.347(11) .
C58 H58A 0.9800 .
C58 H58B 0.9800 .
C58 H58C 0.9800 .
N6 N6 1.088(17) 2_655
N3 O2 1.210(5) .
N4 O3 1.208(4) .
N4 O4 1.222(3) .
N3' O6 1.23(2) .
N3' O5 1.250(14) .
N4' O7 1.300(15) .
